data_7038004
loop_
_publ_author_name
'Yang, Shuhong'
'Chen, Mengjiao'
'Zhou, Lingling'
'Zhang, Guofang'
'Gao, Ziwei'
'Zhang, Weiqiang'

_publ_section_title
;
 Photo-activated CO-releasing molecules (PhotoCORMs) of robust sawhorse
 scaffolds [\m(2)-OOCR(1), \h(1)-NH2CHR(2)(C[double bond, length as
 m-dash]O] OCH3, Ru(i)2CO4].
;
_journal_issue 9
_journal_name_full 'Dalton transactions (Cambridge, England : 2003)'
_journal_page_first 3727
_journal_page_last 3733
_journal_paper_doi 10.1039/c5dt04479k
_journal_volume 45
_journal_year 2016
_chemical_formula_sum 'C24 H24 N2 O12 Ru2'
_chemical_formula_weight 734.59
_chemical_name_systematic
; 
 ? 
;
_space_group_IT_number 14
_symmetry_cell_setting monoclinic
_symmetry_space_group_name_Hall '-P 2ybc'
_symmetry_space_group_name_H-M 'P 1 21/c 1'
_atom_sites_solution_hydrogens geom
_atom_sites_solution_primary direct
_atom_sites_solution_secondary difmap
_audit_creation_method SHELXL-97
_audit_update_record
;
2016-01-05 deposited with the CCDC.
2016-01-14 downloaded from the CCDC.
;
_cell_angle_alpha 90.00
_cell_angle_beta 124.796(4)
_cell_angle_gamma 90.00
_cell_formula_units_Z 4
_cell_length_a 11.2781(12)
_cell_length_b 15.2544(15)
_cell_length_c 19.7636(16)
_cell_measurement_reflns_used 4249
_cell_measurement_temperature 296(2)
_cell_measurement_theta_max 28.49
_cell_measurement_theta_min 3.99
_cell_volume 2792.2(5)
_computing_structure_refinement 'SHELXL-97 (Sheldrick, 1997)'
_computing_structure_solution 'SHELXS-97 (Sheldrick, 1990)'
_diffrn_ambient_temperature 296(2)
_diffrn_measured_fraction_theta_full 0.966
_diffrn_measured_fraction_theta_max 0.966
_diffrn_measurement_device_type 'Xcalibur, Eos, Gemini'
_diffrn_radiation_monochromator graphite
_diffrn_radiation_source 'fine-focus sealed tube'
_diffrn_radiation_type MoK\a
_diffrn_radiation_wavelength 0.71073
_diffrn_reflns_av_R_equivalents 0.0294
_diffrn_reflns_av_sigmaI/netI 0.0394
_diffrn_reflns_limit_h_max 13
_diffrn_reflns_limit_h_min -12
_diffrn_reflns_limit_k_max 18
_diffrn_reflns_limit_k_min -18
_diffrn_reflns_limit_l_max 22
_diffrn_reflns_limit_l_min -23
_diffrn_reflns_number 11631
_diffrn_reflns_theta_full 25.10
_diffrn_reflns_theta_max 25.10
_diffrn_reflns_theta_min 3.37
_exptl_absorpt_coefficient_mu 1.146
_exptl_absorpt_correction_T_max 0.9039
_exptl_absorpt_correction_T_min 0.8379
_exptl_absorpt_correction_type multi-scan
_exptl_absorpt_process_details sadabs
_exptl_crystal_colour yellow
_exptl_crystal_density_diffrn 1.747
_exptl_crystal_density_method 'not measured'
_exptl_crystal_description block
_exptl_crystal_F_000 1464
_exptl_crystal_size_max 0.16
_exptl_crystal_size_mid 0.14
_exptl_crystal_size_min 0.09
_refine_diff_density_max 0.535
_refine_diff_density_min -0.383
_refine_diff_density_rms 0.073
_refine_ls_extinction_method none
_refine_ls_goodness_of_fit_ref 1.064
_refine_ls_hydrogen_treatment constr
_refine_ls_matrix_type full
_refine_ls_number_parameters 363
_refine_ls_number_reflns 4809
_refine_ls_number_restraints 0
_refine_ls_restrained_S_all 1.064
_refine_ls_R_factor_all 0.0471
_refine_ls_R_factor_gt 0.0332
_refine_ls_shift/su_max 0.001
_refine_ls_shift/su_mean 0.000
_refine_ls_structure_factor_coef Fsqd
_refine_ls_weighting_details 'calc w=1/[\s^2^(Fo^2^)+(0.0267P)^2^+1.4872P] where P=(Fo^2^+2Fc^2^)/3'
_refine_ls_weighting_scheme calc
_refine_ls_wR_factor_gt 0.0667
_refine_ls_wR_factor_ref 0.0741
_reflns_number_gt 3882
_reflns_number_total 4809
_reflns_threshold_expression >2sigma(I)
_cod_data_source_file c5dt04479k2.cif
_cod_data_source_block 1
_cod_depositor_comments 'Adding full bibliography for 7038003--7038006.cif.'
_cod_original_sg_symbol_H-M P21/c
_cod_database_code 7038004

loop_
_symmetry_equiv_pos_as_xyz
'x, y, z'
'-x, y+1/2, -z+1/2'
'-x, -y, -z'
'x, -y-1/2, z-1/2'

loop_
_atom_site_label
_atom_site_type_symbol
_atom_site_fract_x
_atom_site_fract_y
_atom_site_fract_z
_atom_site_U_iso_or_equiv
_atom_site_adp_type
_atom_site_occupancy
_atom_site_symmetry_multiplicity
_atom_site_calc_flag
_atom_site_refinement_flags
Ru1 Ru 0.38782(3) 0.24796(2) 0.739671(19) 0.03768(10) Uani 1 1 d .
Ru2 Ru 0.16965(3) 0.21588(2) 0.753738(18) 0.03539(10) Uani 1 1 d .
O1 O 0.2399(3) 0.20876(18) 0.61535(15) 0.0451(7) Uani 1 1 d .
O2 O 0.0696(3) 0.16556(18) 0.63286(15) 0.0443(7) Uani 1 1 d .
O3 O 0.2908(3) 0.37303(17) 0.69918(16) 0.0464(7) Uani 1 1 d .
O4 O 0.0945(3) 0.33951(16) 0.69529(16) 0.0462(7) Uani 1 1 d .
O5 O 0.5947(4) 0.2954(2) 0.9162(2) 0.0786(11) Uani 1 1 d .
O6 O 0.4866(4) 0.0626(2) 0.7780(2) 0.0719(10) Uani 1 1 d .
O7 O 0.3231(4) 0.2934(2) 0.9217(2) 0.0776(10) Uani 1 1 d .
O8 O 0.2820(3) 0.04273(18) 0.83485(17) 0.0562(8) Uani 1 1 d .
O9 O 0.5097(3) 0.3812(2) 0.52266(17) 0.0650(9) Uani 1 1 d .
O10 O 0.6978(3) 0.3363(2) 0.64351(19) 0.0645(9) Uani 1 1 d .
O11 O -0.3425(4) 0.0451(3) 0.6159(2) 0.0991(13) Uani 1 1 d .
O12 O -0.3068(4) 0.1448(2) 0.7075(2) 0.0790(10) Uani 1 1 d .
N1 N -0.0535(3) 0.2019(2) 0.7265(2) 0.0466(8) Uani 1 1 d .
H1A H -0.0444 0.1948 0.7745 0.056 Uiso 1 1 calc R
H1B H -0.1024 0.2521 0.7036 0.056 Uiso 1 1 calc R
N2 N 0.5269(4) 0.2988(2) 0.6995(2) 0.0528(9) Uani 1 1 d .
H2A H 0.5769 0.3448 0.7320 0.063 Uiso 1 1 calc R
H2B H 0.5917 0.2566 0.7109 0.063 Uiso 1 1 calc R
C1 C 0.1667(4) 0.3894(2) 0.6810(2) 0.0372(9) Uani 1 1 d .
C2 C 0.0997(4) 0.4744(2) 0.6389(2) 0.0377(9) Uani 1 1 d .
C3 C -0.0302(4) 0.4998(2) 0.6240(2) 0.0432(10) Uani 1 1 d .
H3 H -0.0751 0.4649 0.6417 0.052 Uiso 1 1 calc R
C4 C -0.0942(5) 0.5771(3) 0.5825(3) 0.0542(11) Uani 1 1 d .
H4 H -0.1820 0.5944 0.5725 0.065 Uiso 1 1 calc R
C5 C -0.0285(5) 0.6283(3) 0.5563(3) 0.0611(13) Uani 1 1 d .
H5 H -0.0726 0.6799 0.5278 0.073 Uiso 1 1 calc R
C6 C 0.1008(5) 0.6045(3) 0.5714(3) 0.0640(13) Uani 1 1 d .
H6 H 0.1455 0.6401 0.5541 0.077 Uiso 1 1 calc R
C7 C 0.1655(5) 0.5269(3) 0.6127(3) 0.0530(11) Uani 1 1 d .
H7 H 0.2535 0.5102 0.6227 0.064 Uiso 1 1 calc R
C8 C 0.1214(4) 0.1731(2) 0.5910(2) 0.0377(9) Uani 1 1 d .
C9 C 0.0348(4) 0.1369(2) 0.5053(2) 0.0411(10) Uani 1 1 d .
C10 C -0.1010(5) 0.1060(3) 0.4714(3) 0.0559(12) Uani 1 1 d .
H10 H -0.1399 0.1067 0.5021 0.067 Uiso 1 1 calc R
C11 C -0.1819(6) 0.0736(3) 0.3922(3) 0.0703(14) Uani 1 1 d .
H11 H -0.2747 0.0525 0.3697 0.084 Uiso 1 1 calc R
C12 C -0.1250(7) 0.0725(3) 0.3467(3) 0.0746(16) Uani 1 1 d .
H12 H -0.1797 0.0512 0.2930 0.090 Uiso 1 1 calc R
C13 C 0.0117(7) 0.1026(3) 0.3800(3) 0.0743(15) Uani 1 1 d .
H13 H 0.0502 0.1017 0.3491 0.089 Uiso 1 1 calc R
C14 C 0.0925(5) 0.1342(3) 0.4593(3) 0.0556(12) Uani 1 1 d .
H14 H 0.1861 0.1539 0.4821 0.067 Uiso 1 1 calc R
C15 C 0.5142(5) 0.2786(3) 0.8476(3) 0.0503(11) Uani 1 1 d .
C16 C 0.4534(4) 0.1348(3) 0.7653(2) 0.0489(11) Uani 1 1 d .
C17 C 0.2625(5) 0.2637(3) 0.8571(3) 0.0474(10) Uani 1 1 d .
C18 C 0.2376(4) 0.1094(3) 0.8027(2) 0.0386(9) Uani 1 1 d .
C19 C 0.4639(5) 0.3258(3) 0.6163(3) 0.0645(13) Uani 1 1 d .
H19A H 0.4042 0.3769 0.6052 0.077 Uiso 1 1 calc R
H19B H 0.4013 0.2794 0.5798 0.077 Uiso 1 1 calc R
C20 C 0.5715(5) 0.3477(3) 0.5965(3) 0.0460(10) Uani 1 1 d .
C21 C 0.6038(5) 0.4032(3) 0.4977(3) 0.0666(14) Uani 1 1 d .
H21A H 0.6596 0.4542 0.5274 0.100 Uiso 1 1 calc R
H21B H 0.5470 0.4152 0.4397 0.100 Uiso 1 1 calc R
H21C H 0.6675 0.3550 0.5096 0.100 Uiso 1 1 calc R
C22 C -0.1375(5) 0.1303(3) 0.6728(3) 0.0701(14) Uani 1 1 d .
H22A H -0.0777 0.0781 0.6917 0.084 Uiso 1 1 calc R
H22B H -0.1633 0.1435 0.6179 0.084 Uiso 1 1 calc R
C23 C -0.2718(5) 0.1105(3) 0.6672(3) 0.0565(12) Uani 1 1 d .
C24 C -0.4751(6) 0.0177(5) 0.6057(4) 0.115(2) Uani 1 1 d .
H24A H -0.4536 -0.0029 0.6575 0.173 Uiso 1 1 calc R
H24B H -0.5189 -0.0287 0.5658 0.173 Uiso 1 1 calc R
H24C H -0.5403 0.0665 0.5871 0.173 Uiso 1 1 calc R

loop_
_atom_site_aniso_label
_atom_site_aniso_U_11
_atom_site_aniso_U_22
_atom_site_aniso_U_33
_atom_site_aniso_U_23
_atom_site_aniso_U_13
_atom_site_aniso_U_12
Ru1 0.02891(19) 0.04506(19) 0.04185(19) 0.00442(14) 0.02182(16) 0.00507(15)
Ru2 0.03257(19) 0.03925(18) 0.03981(18) 0.00477(14) 0.02388(15) 0.00431(14)
O1 0.0406(18) 0.0582(17) 0.0423(15) -0.0015(13) 0.0271(14) -0.0061(14)
O2 0.0380(16) 0.0601(17) 0.0395(15) -0.0014(13) 0.0249(13) -0.0056(14)
O3 0.0330(17) 0.0461(15) 0.0631(18) 0.0088(14) 0.0291(14) 0.0053(13)
O4 0.0365(16) 0.0421(15) 0.0665(18) 0.0147(13) 0.0331(15) 0.0086(13)
O5 0.060(2) 0.106(3) 0.052(2) -0.0096(19) 0.0217(18) -0.023(2)
O6 0.068(2) 0.058(2) 0.102(3) 0.0231(19) 0.055(2) 0.0264(18)
O7 0.077(3) 0.099(3) 0.063(2) -0.028(2) 0.044(2) -0.006(2)
O8 0.063(2) 0.0458(17) 0.0590(19) 0.0125(15) 0.0343(16) 0.0119(15)
O9 0.0418(18) 0.093(2) 0.0515(18) 0.0183(17) 0.0216(15) -0.0039(17)
O10 0.047(2) 0.079(2) 0.073(2) 0.0290(18) 0.0376(18) 0.0156(17)
O11 0.080(3) 0.123(3) 0.119(3) -0.050(3) 0.072(3) -0.056(3)
O12 0.074(3) 0.068(2) 0.129(3) 0.000(2) 0.078(2) -0.0036(19)
N1 0.034(2) 0.052(2) 0.060(2) 0.0077(17) 0.0309(18) 0.0065(17)
N2 0.042(2) 0.070(2) 0.053(2) 0.0021(18) 0.0308(18) 0.0019(19)
C1 0.037(2) 0.038(2) 0.041(2) 0.0005(17) 0.025(2) 0.0018(19)
C2 0.033(2) 0.037(2) 0.039(2) -0.0024(17) 0.0181(19) -0.0001(18)
C3 0.047(3) 0.041(2) 0.049(2) 0.0078(18) 0.031(2) 0.007(2)
C4 0.058(3) 0.053(3) 0.059(3) 0.012(2) 0.037(2) 0.021(2)
C5 0.070(4) 0.047(3) 0.062(3) 0.014(2) 0.036(3) 0.015(2)
C6 0.068(3) 0.049(3) 0.079(3) 0.012(2) 0.044(3) -0.007(3)
C7 0.044(3) 0.050(3) 0.066(3) 0.005(2) 0.032(2) -0.001(2)
C8 0.034(2) 0.037(2) 0.038(2) 0.0078(17) 0.0187(19) 0.0082(18)
C9 0.046(3) 0.035(2) 0.040(2) 0.0051(17) 0.023(2) 0.0032(19)
C10 0.048(3) 0.066(3) 0.047(3) -0.003(2) 0.023(2) 0.003(2)
C11 0.056(3) 0.078(3) 0.053(3) -0.009(3) 0.017(3) -0.003(3)
C12 0.094(5) 0.063(3) 0.043(3) -0.010(2) 0.026(3) 0.004(3)
C13 0.104(5) 0.072(3) 0.060(3) -0.010(3) 0.054(3) -0.002(3)
C14 0.067(3) 0.055(3) 0.052(3) -0.007(2) 0.038(2) -0.007(2)
C15 0.038(3) 0.060(3) 0.055(3) 0.006(2) 0.027(2) -0.002(2)
C16 0.032(2) 0.063(3) 0.056(3) 0.009(2) 0.028(2) 0.010(2)
C17 0.043(3) 0.056(3) 0.055(3) 0.004(2) 0.035(2) 0.004(2)
C18 0.039(2) 0.044(2) 0.037(2) -0.0019(18) 0.0241(19) -0.0010(19)
C19 0.041(3) 0.087(3) 0.066(3) 0.026(3) 0.031(2) 0.012(3)
C20 0.040(3) 0.049(2) 0.050(3) 0.005(2) 0.025(2) 0.000(2)
C21 0.060(3) 0.089(4) 0.058(3) 0.006(3) 0.038(3) -0.010(3)
C22 0.054(3) 0.079(3) 0.094(4) -0.030(3) 0.053(3) -0.021(3)
C23 0.048(3) 0.061(3) 0.073(3) 0.007(2) 0.041(3) -0.001(2)
C24 0.076(4) 0.141(6) 0.138(6) -0.031(5) 0.067(4) -0.063(4)

loop_
_atom_type_symbol
_atom_type_description
_atom_type_scat_dispersion_real
_atom_type_scat_dispersion_imag
_atom_type_scat_source
C C 0.0033 0.0016 'International Tables Vol C Tables 4.2.6.8 and 6.1.1.4'
H H 0.0000 0.0000 'International Tables Vol C Tables 4.2.6.8 and 6.1.1.4'
N N 0.0061 0.0033 'International Tables Vol C Tables 4.2.6.8 and 6.1.1.4'
O O 0.0106 0.0060 'International Tables Vol C Tables 4.2.6.8 and 6.1.1.4'
Ru Ru -1.2594 0.8363 'International Tables Vol C Tables 4.2.6.8 and 6.1.1.4'

loop_
_geom_angle_atom_site_label_1
_geom_angle_atom_site_label_2
_geom_angle_atom_site_label_3
_geom_angle
C15 Ru1 C16 89.75(19)
C15 Ru1 O3 95.83(16)
C16 Ru1 O3 173.78(15)
C15 Ru1 O1 178.31(15)
C16 Ru1 O1 88.90(15)
O3 Ru1 O1 85.47(10)
C15 Ru1 N2 95.00(16)
C16 Ru1 N2 99.71(16)
O3 Ru1 N2 82.59(12)
O1 Ru1 N2 86.24(11)
C15 Ru1 Ru2 94.39(13)
C16 Ru1 Ru2 92.80(13)
O3 Ru1 Ru2 84.05(7)
O1 Ru1 Ru2 84.65(7)
N2 Ru1 Ru2 164.36(9)
C18 Ru2 C17 87.92(17)
C18 Ru2 O4 178.22(14)
C17 Ru2 O4 92.83(15)
C18 Ru2 O2 93.87(13)
C17 Ru2 O2 176.57(15)
O4 Ru2 O2 85.29(10)
C18 Ru2 N1 96.66(15)
C17 Ru2 N1 98.83(16)
O4 Ru2 N1 84.82(11)
O2 Ru2 N1 83.88(11)
C18 Ru2 Ru1 94.88(12)
C17 Ru2 Ru1 93.91(13)
O4 Ru2 Ru1 83.47(7)
O2 Ru2 Ru1 83.04(7)
N1 Ru2 Ru1 163.08(9)
C8 O1 Ru1 121.8(2)
C8 O2 Ru2 123.9(3)
C1 O3 Ru1 122.6(2)
C1 O4 Ru2 123.4(2)
C20 O9 C21 116.4(3)
C23 O11 C24 116.6(4)
C22 N1 Ru2 114.9(3)
C22 N1 H1A 108.5
Ru2 N1 H1A 108.5
C22 N1 H1B 108.5
Ru2 N1 H1B 108.5
H1A N1 H1B 107.5
C19 N2 Ru1 120.9(3)
C19 N2 H2A 107.1
Ru1 N2 H2A 107.1
C19 N2 H2B 107.1
Ru1 N2 H2B 107.1
H2A N2 H2B 106.8
O3 C1 O4 125.1(3)
O3 C1 C2 117.3(3)
O4 C1 C2 117.6(3)
C3 C2 C7 119.5(4)
C3 C2 C1 120.2(4)
C7 C2 C1 120.3(4)
C2 C3 C4 120.0(4)
C2 C3 H3 120.0
C4 C3 H3 120.0
C5 C4 C3 120.0(4)
C5 C4 H4 120.0
C3 C4 H4 120.0
C6 C5 C4 120.6(4)
C6 C5 H5 119.7
C4 C5 H5 119.7
C5 C6 C7 119.8(4)
C5 C6 H6 120.1
C7 C6 H6 120.1
C2 C7 C6 120.1(4)
C2 C7 H7 120.0
C6 C7 H7 120.0
O1 C8 O2 125.3(3)
O1 C8 C9 117.2(3)
O2 C8 C9 117.4(4)
C10 C9 C14 119.0(4)
C10 C9 C8 120.7(4)
C14 C9 C8 120.3(4)
C9 C10 C11 120.9(4)
C9 C10 H10 119.5
C11 C10 H10 119.5
C12 C11 C10 119.7(5)
C12 C11 H11 120.1
C10 C11 H11 120.1
C13 C12 C11 120.1(5)
C13 C12 H12 119.9
C11 C12 H12 119.9
C12 C13 C14 120.0(5)
C12 C13 H13 120.0
C14 C13 H13 120.0
C13 C14 C9 120.3(5)
C13 C14 H14 119.9
C9 C14 H14 119.9
O5 C15 Ru1 178.0(4)
O6 C16 Ru1 176.2(4)
O7 C17 Ru2 178.6(4)
O8 C18 Ru2 178.9(4)
N2 C19 C20 114.6(4)
N2 C19 H19A 108.6
C20 C19 H19A 108.6
N2 C19 H19B 108.6
C20 C19 H19B 108.6
H19A C19 H19B 107.6
O10 C20 O9 124.6(4)
O10 C20 C19 123.1(4)
O9 C20 C19 112.4(4)
O9 C21 H21A 109.5
O9 C21 H21B 109.5
H21A C21 H21B 109.5
O9 C21 H21C 109.5
H21A C21 H21C 109.5
H21B C21 H21C 109.5
N1 C22 C23 115.0(4)
N1 C22 H22A 108.5
C23 C22 H22A 108.5
N1 C22 H22B 108.5
C23 C22 H22B 108.5
H22A C22 H22B 107.5
O12 C23 O11 124.0(5)
O12 C23 C22 125.1(5)
O11 C23 C22 110.7(4)
O11 C24 H24A 109.5
O11 C24 H24B 109.5
H24A C24 H24B 109.5
O11 C24 H24C 109.5
H24A C24 H24C 109.5
H24B C24 H24C 109.5

loop_
_geom_bond_atom_site_label_1
_geom_bond_atom_site_label_2
_geom_bond_distance
Ru1 C15 1.825(5)
Ru1 C16 1.832(5)
Ru1 O3 2.116(3)
Ru1 O1 2.121(3)
Ru1 N2 2.261(3)
Ru1 Ru2 2.6742(5)
Ru2 C18 1.821(4)
Ru2 C17 1.833(5)
Ru2 O4 2.119(2)
Ru2 O2 2.120(2)
Ru2 N1 2.264(3)
O1 C8 1.257(4)
O2 C8 1.261(4)
O3 C1 1.255(4)
O4 C1 1.258(4)
O5 C15 1.150(5)
O6 C16 1.144(5)
O7 C17 1.143(5)
O8 C18 1.151(4)
O9 C20 1.309(5)
O9 C21 1.442(5)
O10 C20 1.188(5)
O11 C23 1.319(6)
O11 C24 1.451(6)
O12 C23 1.193(5)
N1 C22 1.439(5)
N1 H1A 0.9000
N1 H1B 0.9000
N2 C19 1.429(5)
N2 H2A 0.9000
N2 H2B 0.9000
C1 C2 1.493(5)
C2 C3 1.374(5)
C2 C7 1.379(5)
C3 C4 1.382(5)
C3 H3 0.9300
C4 C5 1.365(6)
C4 H4 0.9300
C5 C6 1.361(6)
C5 H5 0.9300
C6 C7 1.385(6)
C6 H6 0.9300
C7 H7 0.9300
C8 C9 1.496(5)
C9 C10 1.358(6)
C9 C14 1.390(6)
C10 C11 1.378(6)
C10 H10 0.9300
C11 C12 1.370(7)
C11 H11 0.9300
C12 C13 1.365(7)
C12 H12 0.9300
C13 C14 1.374(6)
C13 H13 0.9300
C14 H14 0.9300
C19 C20 1.510(6)
C19 H19A 0.9700
C19 H19B 0.9700
C21 H21A 0.9600
C21 H21B 0.9600
C21 H21C 0.9600
C22 C23 1.485(6)
C22 H22A 0.9700
C22 H22B 0.9700
C24 H24A 0.9600
C24 H24B 0.9600
C24 H24C 0.9600

loop_
_geom_torsion_atom_site_label_1
_geom_torsion_atom_site_label_2
_geom_torsion_atom_site_label_3
_geom_torsion_atom_site_label_4
_geom_torsion
C15 Ru1 Ru2 C18 -77.78(18)
C16 Ru1 Ru2 C18 12.18(17)
O3 Ru1 Ru2 C18 -173.20(13)
O1 Ru1 Ru2 C18 100.81(13)
N2 Ru1 Ru2 C18 155.4(4)
C15 Ru1 Ru2 C17 10.46(19)
C16 Ru1 Ru2 C17 100.43(18)
O3 Ru1 Ru2 C17 -84.96(15)
O1 Ru1 Ru2 C17 -170.94(15)
N2 Ru1 Ru2 C17 -116.3(4)
C15 Ru1 Ru2 O4 102.87(15)
C16 Ru1 Ru2 O4 -167.16(15)
O3 Ru1 Ru2 O4 7.45(10)
O1 Ru1 Ru2 O4 -78.53(10)
N2 Ru1 Ru2 O4 -23.9(4)
C15 Ru1 Ru2 O2 -171.10(15)
C16 Ru1 Ru2 O2 -81.14(15)
O3 Ru1 Ru2 O2 93.48(10)
O1 Ru1 Ru2 O2 7.50(10)
N2 Ru1 Ru2 O2 62.1(4)
C15 Ru1 Ru2 N1 149.3(3)
C16 Ru1 Ru2 N1 -120.7(3)
O3 Ru1 Ru2 N1 53.9(3)
O1 Ru1 Ru2 N1 -32.1(3)
N2 Ru1 Ru2 N1 22.6(5)
C15 Ru1 O1 C8 45(5)
C16 Ru1 O1 C8 82.0(3)
O3 Ru1 O1 C8 -95.4(3)
N2 Ru1 O1 C8 -178.2(3)
Ru2 Ru1 O1 C8 -10.9(3)
C18 Ru2 O2 C8 -102.6(3)
C17 Ru2 O2 C8 19(3)
O4 Ru2 O2 C8 75.9(3)
N1 Ru2 O2 C8 161.1(3)
Ru1 Ru2 O2 C8 -8.1(3)
C15 Ru1 O3 C1 -105.8(3)
C16 Ru1 O3 C1 47.8(14)
O1 Ru1 O3 C1 73.1(3)
N2 Ru1 O3 C1 159.9(3)
Ru2 Ru1 O3 C1 -12.0(3)
C18 Ru2 O4 C1 -29(5)
C17 Ru2 O4 C1 86.6(3)
O2 Ru2 O4 C1 -90.5(3)
N1 Ru2 O4 C1 -174.8(3)
Ru1 Ru2 O4 C1 -7.0(3)
C18 Ru2 N1 C22 -61.2(3)
C17 Ru2 N1 C22 -150.1(3)
O4 Ru2 N1 C22 117.8(3)
O2 Ru2 N1 C22 32.0(3)
Ru1 Ru2 N1 C22 71.5(5)
C15 Ru1 N2 C19 -154.2(4)
C16 Ru1 N2 C19 115.2(4)
O3 Ru1 N2 C19 -58.9(3)
O1 Ru1 N2 C19 27.0(3)
Ru2 Ru1 N2 C19 -27.5(6)
Ru1 O3 C1 O4 10.6(5)
Ru1 O3 C1 C2 -169.1(2)
Ru2 O4 C1 O3 -0.1(5)
Ru2 O4 C1 C2 179.7(2)
O3 C1 C2 C3 -174.2(3)
O4 C1 C2 C3 6.0(5)
O3 C1 C2 C7 7.6(5)
O4 C1 C2 C7 -172.1(4)
C7 C2 C3 C4 0.3(6)
C1 C2 C3 C4 -177.8(4)
C2 C3 C4 C5 0.2(6)
C3 C4 C5 C6 -0.8(7)
C4 C5 C6 C7 1.0(7)
C3 C2 C7 C6 -0.2(6)
C1 C2 C7 C6 178.0(4)
C5 C6 C7 C2 -0.5(7)
Ru1 O1 C8 O2 8.4(5)
Ru1 O1 C8 C9 -171.7(2)
Ru2 O2 C8 O1 2.1(5)
Ru2 O2 C8 C9 -177.8(2)
O1 C8 C9 C10 -172.8(4)
O2 C8 C9 C10 7.1(6)
O1 C8 C9 C14 7.3(5)
O2 C8 C9 C14 -172.8(4)
C14 C9 C10 C11 -0.9(7)
C8 C9 C10 C11 179.2(4)
C9 C10 C11 C12 -0.1(7)
C10 C11 C12 C13 0.6(8)
C11 C12 C13 C14 -0.1(8)
C12 C13 C14 C9 -0.9(7)
C10 C9 C14 C13 1.4(6)
C8 C9 C14 C13 -178.7(4)
C16 Ru1 C15 O5 -11(12)
O3 Ru1 C15 O5 166(12)
O1 Ru1 C15 O5 26(16)
N2 Ru1 C15 O5 -111(12)
Ru2 Ru1 C15 O5 82(12)
C15 Ru1 C16 O6 145(6)
O3 Ru1 C16 O6 -9(7)
O1 Ru1 C16 O6 -34(6)
N2 Ru1 C16 O6 -120(6)
Ru2 Ru1 C16 O6 51(6)
C18 Ru2 C17 O7 75(16)
O4 Ru2 C17 O7 -104(16)
O2 Ru2 C17 O7 -47(18)
N1 Ru2 C17 O7 171(100)
Ru1 Ru2 C17 O7 -20(16)
C17 Ru2 C18 O8 -8(19)
O4 Ru2 C18 O8 107(19)
O2 Ru2 C18 O8 169(100)
N1 Ru2 C18 O8 -106(19)
Ru1 Ru2 C18 O8 86(19)
Ru1 N2 C19 C20 -173.0(3)
C21 O9 C20 O10 1.6(7)
C21 O9 C20 C19 -179.2(4)
N2 C19 C20 O10 6.3(7)
N2 C19 C20 O9 -172.9(4)
Ru2 N1 C22 C23 169.1(3)
C24 O11 C23 O12 3.5(8)
C24 O11 C23 C22 178.9(5)
N1 C22 C23 O12 -5.6(8)
N1 C22 C23 O11 179.1(4)
